data_7014831
loop_
_publ_author_name
'Sun, Wen-Hua'
'Shen, Miao'
'Zhang, Wenjuan'
'Huang, Wei'
'Liu, Shaofeng'
'Redshaw, Carl'

_publ_section_title
;
 Methylaluminium 8-quinolinolates: synthesis, characterization and use
 in ring-opening polymerization (ROP) of \e-caprolactone
;
_journal_issue 11
_journal_name_full 'Dalton Transactions'
_journal_page_first 2645
_journal_paper_doi 10.1039/c0dt01207f
_journal_volume 40
_journal_year 2011
_chemical_formula_sum 'C27 H38 Al2 N2 O'
_chemical_formula_weight 460.55
_chemical_name_systematic
;
?
;
_space_group_IT_number 15
_symmetry_cell_setting monoclinic
_symmetry_space_group_name_Hall '-C 2yc'
_symmetry_space_group_name_H-M 'C 1 2/c 1'
_atom_sites_solution_hydrogens geom
_atom_sites_solution_primary direct
_atom_sites_solution_secondary difmap
_audit_creation_method SHELXL-97
_cell_angle_alpha 90.00
_cell_angle_beta 104.699(7)
_cell_angle_gamma 90.00
_cell_formula_units_Z 8
_cell_length_a 29.760(16)
_cell_length_b 12.705(7)
_cell_length_c 16.265(9)
_cell_measurement_reflns_used 7290
_cell_measurement_temperature 173(2)
_cell_measurement_theta_max 25.00
_cell_measurement_theta_min 2.59
_cell_volume 5949(6)
_computing_cell_refinement 'Siemens SMART & SAINT'
_computing_data_collection 'Siemens SMART'
_computing_data_reduction 'Siemens XPREP'
_computing_molecular_graphics 'Bruker SHELXTL'
_computing_publication_material 'Bruker SHELXTL'
_computing_structure_refinement 'Siemens SHELXTL'
_computing_structure_solution 'Siemens SHELXTL'
_diffrn_ambient_temperature 173(2)
_diffrn_measured_fraction_theta_full 0.998
_diffrn_measured_fraction_theta_max 0.998
_diffrn_measurement_device_type 'Bruker P4'
_diffrn_measurement_method '\w scans'
_diffrn_radiation_monochromator graphite
_diffrn_radiation_source 'fine-focus sealed tube'
_diffrn_radiation_type MoK\a
_diffrn_radiation_wavelength 0.71073
_diffrn_reflns_av_R_equivalents 0.1695
_diffrn_reflns_av_sigmaI/netI 0.1735
_diffrn_reflns_limit_h_max 33
_diffrn_reflns_limit_h_min -35
_diffrn_reflns_limit_k_max 15
_diffrn_reflns_limit_k_min -15
_diffrn_reflns_limit_l_max 19
_diffrn_reflns_limit_l_min -15
_diffrn_reflns_number 19739
_diffrn_reflns_theta_full 25.00
_diffrn_reflns_theta_max 25.00
_diffrn_reflns_theta_min 2.59
_exptl_absorpt_coefficient_mu 0.116
_exptl_absorpt_correction_T_max 0.9896
_exptl_absorpt_correction_T_min 0.9783
_exptl_absorpt_correction_type empirical
_exptl_absorpt_process_details 'SADABS (Sheldrick, 1996)'
_exptl_crystal_colour yellow
_exptl_crystal_density_diffrn 1.028
_exptl_crystal_density_method 'not measured'
_exptl_crystal_description block
_exptl_crystal_F_000 1984
_exptl_crystal_size_max 0.19
_exptl_crystal_size_mid 0.10
_exptl_crystal_size_min 0.09
_refine_diff_density_max 0.593
_refine_diff_density_min -0.673
_refine_diff_density_rms 0.153
_refine_ls_extinction_method none
_refine_ls_goodness_of_fit_ref 1.383
_refine_ls_hydrogen_treatment constr
_refine_ls_matrix_type full
_refine_ls_number_parameters 297
_refine_ls_number_reflns 5236
_refine_ls_number_restraints 0
_refine_ls_restrained_S_all 1.383
_refine_ls_R_factor_gt 0.2014
_refine_ls_shift/su_max 0.058
_refine_ls_shift/su_mean 0.002
_refine_ls_structure_factor_coef Fsqd
_refine_ls_weighting_details 'calc w=1/[\s^2^(Fo^2^)+(0.2000P)^2^+0.0000P] where P=(Fo^2^+2Fc^2^)/3'
_refine_ls_weighting_scheme calc
_refine_ls_wR_factor_gt 0.4507
_refine_ls_wR_factor_ref 0.4917
_reflns_number_gt 2970
_reflns_number_total 5236
_reflns_threshold_expression >2sigma(I)
_cod_data_source_file C0DT01207F.TXT
_cod_data_source_block 12
_cod_depositor_comments
;
The following automatic conversions were performed:
'_symmetry_cell_setting' value 'Monoclinic' changed to 'monoclinic'
according to '/home/saulius/struct/CIF-dictionaries/cif_core.dic'
dictionary named 'cif_core.dic' version 2.4.1 from 2010-06-29.

Automatic conversion script
Id: cif_fix_enum 1555 2011-01-17 13:19:09Z saulius 
;
_cod_original_sg_symbol_H-M C2/c
_cod_database_code 7014831

loop_
_symmetry_equiv_pos_as_xyz
'x, y, z'
'-x, y, -z+1/2'
'x+1/2, y+1/2, z'
'-x+1/2, y+1/2, -z+1/2'
'-x, -y, -z'
'x, -y, z-1/2'
'-x+1/2, -y+1/2, -z'
'x+1/2, -y+1/2, z-1/2'

loop_
_atom_site_label
_atom_site_type_symbol
_atom_site_fract_x
_atom_site_fract_y
_atom_site_fract_z
_atom_site_U_iso_or_equiv
_atom_site_adp_type
_atom_site_occupancy
_atom_site_symmetry_multiplicity
_atom_site_calc_flag
_atom_site_refinement_flags
_atom_site_disorder_assembly
_atom_site_disorder_group
Al1 Al 0.14704(10) 0.3418(2) 0.13400(18) 0.0317(8) Uani 1 1 d . . .
N1 N 0.1342(2) 0.3113(5) 0.2453(4) 0.0200(16) Uani 1 1 d . . .
Al2 Al 0.09475(13) 0.1383(3) -0.0031(2) 0.0529(11) Uani 1 1 d . . .
O1 O 0.1067(3) 0.2110(6) 0.1022(5) 0.051(2) Uani 1 1 d . . .
N2 N 0.1774(3) 0.4750(6) 0.2219(6) 0.043(2) Uani 1 1 d . . .
C9 C 0.1093(3) 0.2243(7) 0.2470(6) 0.033(2) Uani 1 1 d . . .
C16 C 0.1687(4) 0.6515(8) 0.1657(7) 0.045(3) Uani 1 1 d . . .
C13 C 0.2570(4) 0.6514(10) 0.1445(8) 0.056(3) Uani 1 1 d . . .
H13A H 0.2883 0.6529 0.1409 0.067 Uiso 1 1 calc R . .
C32 C 0.1058(5) 0.4371(10) 0.0520(8) 0.075(4) Uani 1 1 d . . .
H32A H 0.0951 0.4014 -0.0029 0.113 Uiso 1 1 calc R . .
H32B H 0.1229 0.5009 0.0449 0.113 Uiso 1 1 calc R . .
H32C H 0.0790 0.4562 0.0735 0.113 Uiso 1 1 calc R . .
C1 C 0.0937(3) 0.1696(9) 0.1704(8) 0.050(3) Uani 1 1 d . . .
C14 C 0.2282(4) 0.7335(8) 0.1113(7) 0.046(3) Uani 1 1 d . . .
H14A H 0.2382 0.7861 0.0784 0.056 Uiso 1 1 calc R . .
C10 C 0.1726(4) 0.4703(8) 0.2969(7) 0.045(3) Uani 1 1 d . . .
C5 C 0.0981(4) 0.1895(9) 0.3240(8) 0.050(3) Uani 1 1 d . . .
C41 C 0.1888(4) 0.5518(8) 0.3678(7) 0.051(3) Uani 1 1 d . . .
H41A H 0.1959 0.6186 0.3424 0.062 Uiso 1 1 calc R . .
H41B H 0.1631 0.5655 0.3948 0.062 Uiso 1 1 calc R . .
C8 C 0.1493(4) 0.3725(7) 0.3141(6) 0.041(3) Uani 1 1 d . . .
C15 C 0.1856(4) 0.7388(8) 0.1258(7) 0.046(3) Uani 1 1 d . . .
H15A H 0.1668 0.7996 0.1098 0.055 Uiso 1 1 calc R . .
C3 C 0.0591(4) 0.0416(10) 0.2474(9) 0.063(4) Uani 1 1 d . . .
H3A H 0.0421 -0.0220 0.2462 0.075 Uiso 1 1 calc R . .
C4 C 0.0727(4) 0.0937(9) 0.3214(7) 0.051(3) Uani 1 1 d . . .
H4A H 0.0656 0.0672 0.3712 0.062 Uiso 1 1 calc R . .
C2 C 0.0687(4) 0.0769(9) 0.1714(8) 0.050(3) Uani 1 1 d . . .
H2A H 0.0581 0.0373 0.1206 0.060 Uiso 1 1 calc R . .
C6 C 0.1151(5) 0.2523(9) 0.3933(8) 0.061(4) Uani 1 1 d . . .
H6A H 0.1103 0.2304 0.4462 0.074 Uiso 1 1 calc R . .
C42 C 0.2305(5) 0.5178(9) 0.4342(8) 0.069(4) Uani 1 1 d . . .
H42A H 0.2402 0.5745 0.4757 0.103 Uiso 1 1 calc R . .
H42B H 0.2557 0.5015 0.4076 0.103 Uiso 1 1 calc R . .
H42C H 0.2229 0.4549 0.4630 0.103 Uiso 1 1 calc R . .
C7 C 0.1385(4) 0.3443(8) 0.3915(7) 0.049(3) Uani 1 1 d . . .
H7A H 0.1473 0.3881 0.4403 0.059 Uiso 1 1 calc R . .
C12 C 0.2419(4) 0.5673(8) 0.1825(6) 0.040(3) Uani 1 1 d . . .
C20 C 0.0874(5) 0.7442(12) 0.1423(10) 0.091(5) Uani 1 1 d . . .
H20A H 0.0571 0.7304 0.1534 0.136 Uiso 1 1 calc R . .
H20B H 0.0842 0.7442 0.0808 0.136 Uiso 1 1 calc R . .
H20C H 0.0989 0.8129 0.1659 0.136 Uiso 1 1 calc R . .
C11 C 0.1976(4) 0.5666(8) 0.1914(7) 0.047(3) Uani 1 1 d . . .
C31 C 0.2060(4) 0.2786(9) 0.1237(7) 0.050(3) Uani 1 1 d . . .
H31A H 0.1994 0.2154 0.0880 0.075 Uiso 1 1 calc R . .
H31B H 0.2250 0.2594 0.1802 0.075 Uiso 1 1 calc R . .
H31C H 0.2229 0.3295 0.0976 0.075 Uiso 1 1 calc R . .
C18 C 0.1214(5) 0.6591(10) 0.1837(10) 0.079(4) Uani 1 1 d . . .
H18A H 0.1265 0.6669 0.2460 0.095 Uiso 1 1 calc R . .
H18B H 0.1057 0.5906 0.1681 0.095 Uiso 1 1 calc R . .
C35 C 0.1257(5) 0.0020(10) 0.0272(8) 0.074(4) Uani 1 1 d . . .
H35A H 0.1022 -0.0525 0.0261 0.112 Uiso 1 1 calc R . .
H35B H 0.1466 0.0063 0.0843 0.112 Uiso 1 1 calc R . .
H35C H 0.1436 -0.0157 -0.0138 0.112 Uiso 1 1 calc R . .
C17 C 0.2743(4) 0.4825(10) 0.2260(9) 0.065(4) Uani 1 1 d . . .
H17A H 0.2558 0.4185 0.2286 0.078 Uiso 1 1 calc R . .
H17B H 0.2884 0.5052 0.2852 0.078 Uiso 1 1 calc R . .
C34 C 0.1208(6) 0.2228(12) -0.0843(9) 0.091(5) Uani 1 1 d . . .
H34A H 0.1531 0.2418 -0.0571 0.136 Uiso 1 1 calc R . .
H34B H 0.1024 0.2869 -0.1001 0.136 Uiso 1 1 calc R . .
H34C H 0.1198 0.1809 -0.1354 0.136 Uiso 1 1 calc R . .
C19 C 0.3130(6) 0.4534(14) 0.1860(11) 0.109(6) Uani 1 1 d . . .
H19A H 0.3261 0.3853 0.2082 0.164 Uiso 1 1 calc R . .
H19B H 0.3373 0.5073 0.1995 0.164 Uiso 1 1 calc R . .
H19C H 0.3008 0.4487 0.1242 0.164 Uiso 1 1 calc R . .
C33 C 0.0265(5) 0.1322(11) -0.0470(9) 0.086(5) Uani 1 1 d . . .
H33A H 0.0156 0.0609 -0.0395 0.128 Uiso 1 1 calc R . .
H33B H 0.0180 0.1504 -0.1075 0.128 Uiso 1 1 calc R . .
H33C H 0.0121 0.1823 -0.0157 0.128 Uiso 1 1 calc R . .

loop_
_atom_site_aniso_label
_atom_site_aniso_U_11
_atom_site_aniso_U_22
_atom_site_aniso_U_33
_atom_site_aniso_U_23
_atom_site_aniso_U_13
_atom_site_aniso_U_12
Al1 0.0387(16) 0.0253(15) 0.0317(16) 0.0049(13) 0.0101(13) -0.0038(13)
N1 0.025(4) 0.025(4) 0.011(3) 0.001(3) 0.006(3) 0.001(3)
Al2 0.067(2) 0.0373(19) 0.054(2) 0.0042(17) 0.0133(18) -0.0058(17)
O1 0.065(5) 0.047(5) 0.042(5) -0.004(4) 0.015(4) -0.017(4)
N2 0.051(5) 0.025(4) 0.056(6) -0.003(4) 0.017(5) 0.013(4)
C9 0.037(5) 0.035(5) 0.026(5) 0.013(4) 0.007(4) -0.005(4)
C16 0.050(6) 0.044(6) 0.040(6) 0.004(5) 0.012(5) -0.004(5)
C13 0.037(6) 0.070(8) 0.064(8) -0.005(7) 0.020(6) -0.013(6)
C32 0.135(13) 0.046(7) 0.059(9) 0.014(7) 0.053(9) 0.000(8)
C1 0.037(6) 0.044(6) 0.070(8) 0.000(6) 0.017(6) -0.016(5)
C14 0.060(7) 0.037(6) 0.041(7) -0.001(5) 0.010(6) 0.011(5)
C10 0.065(7) 0.045(6) 0.022(5) -0.010(5) 0.005(5) 0.008(6)
C5 0.057(7) 0.037(6) 0.056(8) -0.002(6) 0.016(6) 0.008(5)
C41 0.074(8) 0.041(6) 0.047(7) 0.011(6) 0.029(6) 0.011(6)
C8 0.071(7) 0.026(5) 0.028(6) -0.006(4) 0.018(5) 0.001(5)
C15 0.044(6) 0.037(6) 0.047(7) 0.002(5) -0.005(5) 0.005(5)
C3 0.060(8) 0.049(7) 0.076(10) 0.018(7) 0.012(7) -0.011(6)
C4 0.059(7) 0.059(7) 0.042(7) -0.003(6) 0.023(6) -0.009(6)
C2 0.041(6) 0.051(7) 0.051(7) -0.003(6) -0.002(5) 0.007(5)
C6 0.092(9) 0.055(8) 0.054(8) 0.019(7) 0.050(7) 0.016(7)
C42 0.109(11) 0.043(7) 0.043(7) -0.024(6) -0.003(7) -0.014(7)
C7 0.075(8) 0.037(6) 0.039(6) -0.005(5) 0.020(6) -0.012(6)
C12 0.050(7) 0.035(6) 0.034(6) -0.004(5) 0.008(5) -0.007(5)
C20 0.067(9) 0.102(12) 0.108(12) 0.064(10) 0.029(8) 0.043(8)
C11 0.071(8) 0.028(6) 0.038(6) -0.004(5) 0.007(6) 0.002(5)
C31 0.068(7) 0.053(7) 0.034(6) -0.001(5) 0.023(6) -0.002(6)
C18 0.090(10) 0.050(8) 0.097(12) 0.004(8) 0.023(9) -0.019(7)
C35 0.114(12) 0.054(8) 0.043(8) 0.011(6) -0.003(8) 0.000(7)
C17 0.061(8) 0.056(8) 0.088(10) -0.024(7) 0.036(7) -0.010(6)
C34 0.145(14) 0.075(10) 0.063(9) 0.004(8) 0.045(10) -0.027(10)
C19 0.118(14) 0.110(15) 0.081(12) 0.014(11) -0.009(10) 0.011(11)
C33 0.089(10) 0.074(10) 0.075(10) 0.023(8) -0.014(8) 0.013(8)

loop_
_atom_type_symbol
_atom_type_description
_atom_type_scat_dispersion_real
_atom_type_scat_dispersion_imag
_atom_type_scat_source
C C 0.0033 0.0016 'International Tables Vol C Tables 4.2.6.8 and 6.1.1.4'
H H 0.0000 0.0000 'International Tables Vol C Tables 4.2.6.8 and 6.1.1.4'
N N 0.0061 0.0033 'International Tables Vol C Tables 4.2.6.8 and 6.1.1.4'
O O 0.0106 0.0060 'International Tables Vol C Tables 4.2.6.8 and 6.1.1.4'
Al Al 0.0645 0.0514 'International Tables Vol C Tables 4.2.6.8 and 6.1.1.4'

loop_
_geom_angle_atom_site_label_1
_geom_angle_atom_site_label_2
_geom_angle_atom_site_label_3
_geom_angle
_geom_angle_site_symmetry_1
_geom_angle_site_symmetry_3
_geom_angle_publ_flag
C31 Al1 N1 112.3(4) . . ?
C31 Al1 C32 127.1(5) . . ?
N1 Al1 C32 120.3(4) . . ?
C31 Al1 O1 97.2(4) . . ?
N1 Al1 O1 80.4(3) . . ?
C32 Al1 O1 95.9(5) . . ?
C31 Al1 N2 97.9(4) . . ?
N1 Al1 N2 72.9(3) . . ?
C32 Al1 N2 92.8(5) . . ?
O1 Al1 N2 152.8(3) . . ?
C8 N1 C9 122.1(8) . . ?
C8 N1 Al1 123.1(6) . . ?
C9 N1 Al1 114.8(6) . . ?
O1 Al2 C35 103.5(5) . . ?
O1 Al2 C33 106.5(5) . . ?
C35 Al2 C33 115.4(6) . . ?
O1 Al2 C34 108.6(5) . . ?
C35 Al2 C34 113.7(7) . . ?
C33 Al2 C34 108.5(7) . . ?
C1 O1 Al2 121.2(7) . . ?
C1 O1 Al1 112.1(6) . . ?
Al2 O1 Al1 126.0(4) . . ?
C10 N2 C11 121.7(9) . . ?
C10 N2 Al1 116.8(7) . . ?
C11 N2 Al1 121.2(7) . . ?
N1 C9 C1 116.9(8) . . ?
N1 C9 C5 121.5(9) . . ?
C1 C9 C5 121.6(9) . . ?
C11 C16 C15 118.7(10) . . ?
C11 C16 C18 122.1(10) . . ?
C15 C16 C18 119.1(10) . . ?
C14 C13 C12 122.1(10) . . ?
C14 C13 H13A 119.0 . . ?
C12 C13 H13A 119.0 . . ?
Al1 C32 H32A 109.5 . . ?
Al1 C32 H32B 109.5 . . ?
H32A C32 H32B 109.5 . . ?
Al1 C32 H32C 109.5 . . ?
H32A C32 H32C 109.5 . . ?
H32B C32 H32C 109.5 . . ?
O1 C1 C2 126.4(11) . . ?
O1 C1 C9 115.7(9) . . ?
C2 C1 C9 117.8(11) . . ?
C15 C14 C13 119.3(11) . . ?
C15 C14 H14A 120.3 . . ?
C13 C14 H14A 120.3 . . ?
N2 C10 C8 113.2(9) . . ?
N2 C10 C41 127.1(10) . . ?
C8 C10 C41 119.7(9) . . ?
C6 C5 C4 127.1(11) . . ?
C6 C5 C9 114.7(10) . . ?
C4 C5 C9 118.1(10) . . ?
C42 C41 C10 113.2(9) . . ?
C42 C41 H41A 108.9 . . ?
C10 C41 H41A 108.9 . . ?
C42 C41 H41B 108.9 . . ?
C10 C41 H41B 108.9 . . ?
H41A C41 H41B 107.7 . . ?
N1 C8 C7 119.3(9) . . ?
N1 C8 C10 113.6(8) . . ?
C7 C8 C10 126.8(9) . . ?
C14 C15 C16 119.4(10) . . ?
C14 C15 H15A 120.3 . . ?
C16 C15 H15A 120.3 . . ?
C4 C3 C2 123.0(11) . . ?
C4 C3 H3A 118.5 . . ?
C2 C3 H3A 118.5 . . ?
C3 C4 C5 119.0(11) . . ?
C3 C4 H4A 120.5 . . ?
C5 C4 H4A 120.5 . . ?
C1 C2 C3 120.4(11) . . ?
C1 C2 H2A 119.8 . . ?
C3 C2 H2A 119.8 . . ?
C7 C6 C5 124.4(11) . . ?
C7 C6 H6A 117.8 . . ?
C5 C6 H6A 117.8 . . ?
C41 C42 H42A 109.5 . . ?
C41 C42 H42B 109.5 . . ?
H42A C42 H42B 109.5 . . ?
C41 C42 H42C 109.5 . . ?
H42A C42 H42C 109.5 . . ?
H42B C42 H42C 109.5 . . ?
C6 C7 C8 117.8(10) . . ?
C6 C7 H7A 121.1 . . ?
C8 C7 H7A 121.1 . . ?
C11 C12 C13 119.4(10) . . ?
C11 C12 C17 118.0(10) . . ?
C13 C12 C17 122.1(10) . . ?
C18 C20 H20A 109.5 . . ?
C18 C20 H20B 109.5 . . ?
H20A C20 H20B 109.5 . . ?
C18 C20 H20C 109.5 . . ?
H20A C20 H20C 109.5 . . ?
H20B C20 H20C 109.5 . . ?
C12 C11 C16 120.6(10) . . ?
C12 C11 N2 122.5(9) . . ?
C16 C11 N2 116.8(10) . . ?
Al1 C31 H31A 109.5 . . ?
Al1 C31 H31B 109.5 . . ?
H31A C31 H31B 109.5 . . ?
Al1 C31 H31C 109.5 . . ?
H31A C31 H31C 109.5 . . ?
H31B C31 H31C 109.5 . . ?
C16 C18 C20 120.6(11) . . ?
C16 C18 H18A 107.2 . . ?
C20 C18 H18A 107.2 . . ?
C16 C18 H18B 107.2 . . ?
C20 C18 H18B 107.2 . . ?
H18A C18 H18B 106.8 . . ?
Al2 C35 H35A 109.5 . . ?
Al2 C35 H35B 109.5 . . ?
H35A C35 H35B 109.5 . . ?
Al2 C35 H35C 109.5 . . ?
H35A C35 H35C 109.5 . . ?
H35B C35 H35C 109.5 . . ?
C12 C17 C19 116.4(12) . . ?
C12 C17 H17A 108.2 . . ?
C19 C17 H17A 108.2 . . ?
C12 C17 H17B 108.2 . . ?
C19 C17 H17B 108.2 . . ?
H17A C17 H17B 107.4 . . ?
Al2 C34 H34A 109.5 . . ?
Al2 C34 H34B 109.5 . . ?
H34A C34 H34B 109.5 . . ?
Al2 C34 H34C 109.5 . . ?
H34A C34 H34C 109.5 . . ?
H34B C34 H34C 109.5 . . ?
C17 C19 H19A 109.5 . . ?
C17 C19 H19B 109.5 . . ?
H19A C19 H19B 109.5 . . ?
C17 C19 H19C 109.5 . . ?
H19A C19 H19C 109.5 . . ?
H19B C19 H19C 109.5 . . ?
Al2 C33 H33A 109.5 . . ?
Al2 C33 H33B 109.5 . . ?
H33A C33 H33B 109.5 . . ?
Al2 C33 H33C 109.5 . . ?
H33A C33 H33C 109.5 . . ?
H33B C33 H33C 109.5 . . ?

loop_
_geom_bond_atom_site_label_1
_geom_bond_atom_site_label_2
_geom_bond_distance
_geom_bond_site_symmetry_2
_geom_bond_publ_flag
Al1 C31 1.976(11) . ?
Al1 N1 1.981(7) . ?
Al1 C32 1.980(13) . ?
Al1 O1 2.039(7) . ?
Al1 N2 2.252(9) . ?
N1 C8 1.343(11) . ?
N1 C9 1.335(11) . ?
Al2 O1 1.899(8) . ?
Al2 C35 1.963(13) . ?
Al2 C33 1.975(14) . ?
Al2 C34 2.005(13) . ?
O1 C1 1.368(13) . ?
N2 C10 1.264(13) . ?
N2 C11 1.453(13) . ?
C9 C1 1.399(15) . ?
C9 C5 1.443(14) . ?
C16 C11 1.376(15) . ?
C16 C15 1.438(14) . ?
C16 C18 1.513(17) . ?
C13 C14 1.370(15) . ?
C13 C12 1.365(15) . ?
C13 H13A 0.9500 . ?
C32 H32A 0.9800 . ?
C32 H32B 0.9800 . ?
C32 H32C 0.9800 . ?
C1 C2 1.396(15) . ?
C14 C15 1.351(15) . ?
C14 H14A 0.9500 . ?
C10 C8 1.485(14) . ?
C10 C41 1.533(15) . ?
C5 C6 1.369(16) . ?
C5 C4 1.428(15) . ?
C41 C42 1.488(17) . ?
C41 H41A 0.9900 . ?
C41 H41B 0.9900 . ?
C8 C7 1.422(13) . ?
C15 H15A 0.9500 . ?
C3 C4 1.342(16) . ?
C3 C2 1.412(16) . ?
C3 H3A 0.9500 . ?
C4 H4A 0.9500 . ?
C2 H2A 0.9500 . ?
C6 C7 1.365(15) . ?
C6 H6A 0.9500 . ?
C42 H42A 0.9800 . ?
C42 H42B 0.9800 . ?
C42 H42C 0.9800 . ?
C7 H7A 0.9500 . ?
C12 C11 1.363(15) . ?
C12 C17 1.498(16) . ?
C20 C18 1.517(17) . ?
C20 H20A 0.9800 . ?
C20 H20B 0.9800 . ?
C20 H20C 0.9800 . ?
C31 H31A 0.9800 . ?
C31 H31B 0.9800 . ?
C31 H31C 0.9800 . ?
C18 H18A 0.9900 . ?
C18 H18B 0.9900 . ?
C35 H35A 0.9800 . ?
C35 H35B 0.9800 . ?
C35 H35C 0.9800 . ?
C17 C19 1.50(2) . ?
C17 H17A 0.9900 . ?
C17 H17B 0.9900 . ?
C34 H34A 0.9800 . ?
C34 H34B 0.9800 . ?
C34 H34C 0.9800 . ?
C19 H19A 0.9800 . ?
C19 H19B 0.9800 . ?
C19 H19C 0.9800 . ?
C33 H33A 0.9800 . ?
C33 H33B 0.9800 . ?
C33 H33C 0.9800 . ?

loop_
_geom_torsion_atom_site_label_1
_geom_torsion_atom_site_label_2
_geom_torsion_atom_site_label_3
_geom_torsion_atom_site_label_4
_geom_torsion
_geom_torsion_site_symmetry_1
_geom_torsion_site_symmetry_2
_geom_torsion_site_symmetry_3
_geom_torsion_site_symmetry_4
_geom_torsion_publ_flag
C31 Al1 N1 C8 88.7(8) . . . . ?
C32 Al1 N1 C8 -86.1(9) . . . . ?
O1 Al1 N1 C8 -177.4(8) . . . . ?
N2 Al1 N1 C8 -3.0(7) . . . . ?
C31 Al1 N1 C9 -91.1(7) . . . . ?
C32 Al1 N1 C9 94.2(8) . . . . ?
O1 Al1 N1 C9 2.9(6) . . . . ?
N2 Al1 N1 C9 177.2(7) . . . . ?
C35 Al2 O1 C1 -57.0(9) . . . . ?
C33 Al2 O1 C1 65.2(9) . . . . ?
C34 Al2 O1 C1 -178.1(9) . . . . ?
C35 Al2 O1 Al1 113.1(7) . . . . ?
C33 Al2 O1 Al1 -124.7(6) . . . . ?
C34 Al2 O1 Al1 -8.0(8) . . . . ?
C31 Al1 O1 C1 109.3(7) . . . . ?
N1 Al1 O1 C1 -2.2(7) . . . . ?
C32 Al1 O1 C1 -122.0(8) . . . . ?
N2 Al1 O1 C1 -14.1(11) . . . . ?
C31 Al1 O1 Al2 -61.6(6) . . . . ?
N1 Al1 O1 Al2 -173.1(5) . . . . ?
C32 Al1 O1 Al2 67.1(6) . . . . ?
N2 Al1 O1 Al2 175.1(5) . . . . ?
C31 Al1 N2 C10 -111.3(8) . . . . ?
N1 Al1 N2 C10 -0.3(8) . . . . ?
C32 Al1 N2 C10 120.6(9) . . . . ?
O1 Al1 N2 C10 12.0(12) . . . . ?
C31 Al1 N2 C11 74.4(8) . . . . ?
N1 Al1 N2 C11 -174.6(8) . . . . ?
C32 Al1 N2 C11 -53.7(8) . . . . ?
O1 Al1 N2 C11 -162.4(8) . . . . ?
C8 N1 C9 C1 177.2(9) . . . . ?
Al1 N1 C9 C1 -3.0(11) . . . . ?
C8 N1 C9 C5 -1.6(14) . . . . ?
Al1 N1 C9 C5 178.2(7) . . . . ?
Al2 O1 C1 C2 -4.3(15) . . . . ?
Al1 O1 C1 C2 -175.6(9) . . . . ?
Al2 O1 C1 C9 172.7(7) . . . . ?
Al1 O1 C1 C9 1.3(12) . . . . ?
N1 C9 C1 O1 1.1(14) . . . . ?
C5 C9 C1 O1 179.9(9) . . . . ?
N1 C9 C1 C2 178.3(9) . . . . ?
C5 C9 C1 C2 -2.9(16) . . . . ?
C12 C13 C14 C15 8.6(17) . . . . ?
C11 N2 C10 C8 177.3(9) . . . . ?
Al1 N2 C10 C8 2.9(12) . . . . ?
C11 N2 C10 C41 -3.8(17) . . . . ?
Al1 N2 C10 C41 -178.1(8) . . . . ?
N1 C9 C5 C6 -0.1(15) . . . . ?
C1 C9 C5 C6 -178.8(10) . . . . ?
N1 C9 C5 C4 -177.8(9) . . . . ?
C1 C9 C5 C4 3.4(16) . . . . ?
N2 C10 C41 C42 -105.7(13) . . . . ?
C8 C10 C41 C42 73.2(14) . . . . ?
C9 N1 C8 C7 -0.1(15) . . . . ?
Al1 N1 C8 C7 -179.8(7) . . . . ?
C9 N1 C8 C10 -174.8(8) . . . . ?
Al1 N1 C8 C10 5.5(12) . . . . ?
N2 C10 C8 N1 -5.2(14) . . . . ?
C41 C10 C8 N1 175.8(9) . . . . ?
N2 C10 C8 C7 -179.4(11) . . . . ?
C41 C10 C8 C7 1.6(17) . . . . ?
C13 C14 C15 C16 -8.3(16) . . . . ?
C11 C16 C15 C14 2.8(16) . . . . ?
C18 C16 C15 C14 178.5(11) . . . . ?
C2 C3 C4 C5 0.2(19) . . . . ?
C6 C5 C4 C3 -179.4(12) . . . . ?
C9 C5 C4 C3 -2.0(17) . . . . ?
O1 C1 C2 C3 177.9(11) . . . . ?
C9 C1 C2 C3 1.0(16) . . . . ?
C4 C3 C2 C1 0.4(18) . . . . ?
C4 C5 C6 C7 -178.8(11) . . . . ?
C9 C5 C6 C7 3.7(18) . . . . ?
C5 C6 C7 C8 -5.4(18) . . . . ?
N1 C8 C7 C6 3.4(16) . . . . ?
C10 C8 C7 C6 177.3(11) . . . . ?
C14 C13 C12 C11 -2.9(17) . . . . ?
C14 C13 C12 C17 -174.1(11) . . . . ?
C13 C12 C11 C16 -2.8(16) . . . . ?
C17 C12 C11 C16 168.7(10) . . . . ?
C13 C12 C11 N2 172.6(10) . . . . ?
C17 C12 C11 N2 -15.9(15) . . . . ?
C15 C16 C11 C12 2.9(16) . . . . ?
C18 C16 C11 C12 -172.7(11) . . . . ?
C15 C16 C11 N2 -172.8(9) . . . . ?
C18 C16 C11 N2 11.6(16) . . . . ?
C10 N2 C11 C12 103.6(12) . . . . ?
Al1 N2 C11 C12 -82.3(12) . . . . ?
C10 N2 C11 C16 -80.8(14) . . . . ?
Al1 N2 C11 C16 93.3(10) . . . . ?
C11 C16 C18 C20 -169.8(12) . . . . ?
C15 C16 C18 C20 14.6(19) . . . . ?
C11 C12 C17 C19 152.6(12) . . . . ?
C13 C12 C17 C19 -36.1(17) . . . . ?
